data_7051155
loop_
_publ_author_name
'Marek Necas'
'Mark R. St J. Foreman'
'Jarom\'ir Marek'
'J. Derek Woollins'
'Josef Novosad'

_publ_section_title
;
 New mixed-donor unsymmetrical P--N--P ligands and their palladium(II)
 complexes
;
_journal_issue 10
_journal_name_full 'New J. Chem.'
_journal_page_first 1256
_journal_page_last 1263
_journal_paper_doi 10.1039/b103501k
_journal_volume 25
_journal_year 2001
_chemical_formula_moiety Ph2P(Se)-NH-P(O)(OPh)2
_chemical_formula_sum 'C24 H21 N O3 P2 Se'
_chemical_formula_weight 512.32
_chemical_name_systematic
; 
? 
;
_space_group_IT_number 14
_symmetry_cell_setting monoclinic
_symmetry_space_group_name_Hall '-P 2yn'
_symmetry_space_group_name_H-M 'P 1 21/n 1'
_atom_sites_solution_hydrogens geom
_atom_sites_solution_primary direct
_atom_sites_solution_secondary difmap
_audit_creation_method SHELXL-97
_cell_angle_alpha 90.00
_cell_angle_beta 98.21(3)
_cell_angle_gamma 90.00
_cell_formula_units_Z 4
_cell_length_a 9.745(2)
_cell_length_b 18.799(4)
_cell_length_c 12.423(2)
_cell_measurement_temperature 150(2)
_cell_volume 2252.5(8)
_computing_structure_refinement 'SHELXL-97 (Sheldrick, 1997)'
_computing_structure_solution 'SHELXS-97 (Sheldrick, 1990)'
_diffrn_ambient_temperature 150(2)
_diffrn_measured_fraction_theta_full 0.858
_diffrn_measured_fraction_theta_max 0.820
_diffrn_radiation_monochromator graphite
_diffrn_radiation_source 'fine-focus sealed tube'
_diffrn_radiation_type MoK\a
_diffrn_radiation_wavelength 0.71073
_diffrn_reflns_av_R_equivalents 0.1021
_diffrn_reflns_av_sigmaI/netI 0.0716
_diffrn_reflns_limit_h_max 11
_diffrn_reflns_limit_h_min -6
_diffrn_reflns_limit_k_max 20
_diffrn_reflns_limit_k_min -21
_diffrn_reflns_limit_l_max 14
_diffrn_reflns_limit_l_min -14
_diffrn_reflns_number 12723
_diffrn_reflns_theta_full 25.00
_diffrn_reflns_theta_max 25.55
_diffrn_reflns_theta_min 3.49
_exptl_absorpt_coefficient_mu 1.835
_exptl_absorpt_correction_T_max 0.4605
_exptl_absorpt_correction_T_min 0.3598
_exptl_crystal_density_diffrn 1.511
_exptl_crystal_density_method 'not measured'
_exptl_crystal_F_000 1040
_exptl_crystal_size_max 0.70
_exptl_crystal_size_mid 0.50
_exptl_crystal_size_min 0.50
_refine_diff_density_max 0.993
_refine_diff_density_min -0.864
_refine_diff_density_rms 0.127
_refine_ls_extinction_coef 0.0053(9)
_refine_ls_extinction_expression Fc^*^=kFc[1+0.001xFc^2^\l^3^/sin(2\q)]^-1/4^
_refine_ls_extinction_method SHELXL
_refine_ls_goodness_of_fit_ref 1.111
_refine_ls_hydrogen_treatment mixed
_refine_ls_matrix_type full
_refine_ls_number_parameters 285
_refine_ls_number_reflns 3566
_refine_ls_number_restraints 0
_refine_ls_restrained_S_all 1.111
_refine_ls_R_factor_all 0.1120
_refine_ls_R_factor_gt 0.0571
_refine_ls_shift/su_max 0.011
_refine_ls_shift/su_mean 0.000
_refine_ls_structure_factor_coef Fsqd
_refine_ls_weighting_details 'w=1/[\s^2^(Fo^2^)+(0.0452P)^2^+13.9817P] where P=(Fo^2^+2Fc^2^)/3'
_refine_ls_weighting_scheme calc
_refine_ls_wR_factor_gt 0.1239
_refine_ls_wR_factor_ref 0.1714
_reflns_number_gt 2255
_reflns_number_total 3566
_reflns_threshold_expression >2sigma(I)
_cod_data_source_file b103501k.txt
_cod_data_source_block 2.cif
_cod_depositor_comments
;
The following automatic conversions were performed:
'_symmetry_cell_setting' value 'Monoclinic' changed to 'monoclinic'
according to '/home/saulius/struct/CIF-dictionaries/cif_core.dic'
dictionary named 'cif_core.dic' version 2.4.1 from 2010-06-29.

Automatic conversion script
Id: cif_fix_enum 1527 2010-12-29 10:47:43Z saulius 

The following automatic conversions were performed:

'_refine_ls_weighting_scheme' value 'calc
w=1/[\s^2^(Fo^2^)+(0.0452P)^2^+13.9817P] where P=(Fo^2^+2Fc^2^)/3'
was changed to 'calc'. New tag '_refine_ls_weighting_details' was
created. The value of the new tag was set to
'w=1/[\s^2^(Fo^2^)+(0.0452P)^2^+13.9817P] where P=(Fo^2^+2Fc^2^)/3'.

Automatic conversion script
Id: cif_fix_values 3143 2015-03-26 13:38:13Z robertas 
;
_cod_original_sg_symbol_H-M P2(1)/n
_cod_database_code 7051155

loop_
_symmetry_equiv_pos_as_xyz
'x, y, z'
'-x+1/2, y+1/2, -z+1/2'
'-x, -y, -z'
'x-1/2, -y-1/2, z-1/2'

loop_
_atom_site_label
_atom_site_type_symbol
_atom_site_fract_x
_atom_site_fract_y
_atom_site_fract_z
_atom_site_U_iso_or_equiv
_atom_site_adp_type
_atom_site_occupancy
_atom_site_calc_flag
_atom_site_refinement_flags
_atom_site_disorder_assembly
_atom_site_disorder_group
Se Se 0.66172(8) 0.08951(4) 0.89413(6) 0.0426(3) Uani 1 d . . .
P2 P 0.50371(18) 0.08648(10) 0.76145(15) 0.0290(5) Uani 1 d . . .
P1 P 0.67835(18) -0.00542(9) 0.63287(15) 0.0285(5) Uani 1 d . . .
O O 0.6555(5) -0.0384(2) 0.5242(4) 0.0329(12) Uani 1 d . . .
O1 O 0.8028(5) 0.0497(3) 0.6492(4) 0.0358(12) Uani 1 d . . .
C2 C 0.9747(7) 0.0880(4) 0.5467(6) 0.0322(17) Uani 1 d . . .
H2 H 1.0387 0.0578 0.5898 0.039 Uiso 1 calc R . .
C15 C 0.3183(8) 0.2508(4) 0.5801(6) 0.0371(18) Uani 1 d . . .
H15 H 0.2291 0.2615 0.5422 0.044 Uiso 1 calc R . .
N N 0.5343(6) 0.0321(3) 0.6612(5) 0.0256(13) Uani 1 d . . .
H0 H 0.490(8) 0.025(4) 0.602(6) 0.03(2) Uiso 1 d . . .
C6 C 0.7439(8) 0.1333(4) 0.5012(6) 0.0383(18) Uani 1 d . . .
H6 H 0.6497 0.1340 0.5129 0.046 Uiso 1 calc R . .
C13 C 0.4700(7) 0.1719(4) 0.6930(6) 0.0328(17) Uani 1 d . . .
C12 C 0.5982(8) -0.1161(4) 0.8493(6) 0.0380(18) Uani 1 d . . .
H12 H 0.6069 -0.0756 0.8956 0.046 Uiso 1 calc R . .
C24 C 0.2695(8) 0.1015(4) 0.8592(6) 0.0406(19) Uani 1 d . . .
H24 H 0.3105 0.1454 0.8842 0.049 Uiso 1 calc R . .
C7 C 0.6526(7) -0.1160(4) 0.7526(6) 0.0322(17) Uani 1 d . . .
C21 C 0.1504(8) -0.0268(4) 0.7903(7) 0.046(2) Uani 1 d . . .
H21 H 0.1102 -0.0713 0.7673 0.055 Uiso 1 calc R . .
C1 C 0.8384(7) 0.0906(4) 0.5633(6) 0.0282(15) Uani 1 d . . .
C20 C 0.2773(8) -0.0074(4) 0.7613(6) 0.0389(19) Uani 1 d . . .
H20 H 0.3233 -0.0389 0.7184 0.047 Uiso 1 calc R . .
C8 C 0.6356(8) -0.1727(4) 0.6811(6) 0.0376(18) Uani 1 d . . .
H8 H 0.6702 -0.1705 0.6135 0.045 Uiso 1 calc R . .
C16 C 0.4248(8) 0.2988(4) 0.5782(6) 0.0401(19) Uani 1 d . . .
H16 H 0.4099 0.3420 0.5384 0.048 Uiso 1 calc R . .
C11 C 0.5308(9) -0.1764(4) 0.8771(7) 0.048(2) Uani 1 d . . .
H11 H 0.4952 -0.1781 0.9444 0.057 Uiso 1 calc R . .
C14 C 0.3389(7) 0.1872(4) 0.6361(6) 0.0361(18) Uani 1 d . . .
H14 H 0.2649 0.1543 0.6359 0.043 Uiso 1 calc R . .
C18 C 0.5779(8) 0.2194(4) 0.6931(6) 0.0404(19) Uani 1 d . . .
H18 H 0.6670 0.2088 0.7316 0.048 Uiso 1 calc R . .
C19 C 0.3381(7) 0.0573(4) 0.7940(6) 0.0336(17) Uani 1 d . . .
C10 C 0.5145(8) -0.2346(4) 0.8078(7) 0.045(2) Uani 1 d . . .
H10 H 0.4671 -0.2758 0.8275 0.053 Uiso 1 calc R . .
C4 C 0.9230(9) 0.1741(4) 0.4045(7) 0.047(2) Uani 1 d . . .
H4 H 0.9529 0.2035 0.3502 0.056 Uiso 1 calc R . .
C23 C 0.1425(9) 0.0821(5) 0.8882(7) 0.048(2) Uani 1 d . . .
H23 H 0.0966 0.1126 0.9324 0.057 Uiso 1 calc R . .
C17 C 0.5549(8) 0.2830(4) 0.6359(7) 0.045(2) Uani 1 d . . .
H17 H 0.6287 0.3161 0.6362 0.054 Uiso 1 calc R . .
C5 C 0.7880(9) 0.1755(4) 0.4212(7) 0.048(2) Uani 1 d . . .
H5 H 0.7237 0.2054 0.3778 0.057 Uiso 1 calc R . .
C9 C 0.5669(8) -0.2329(4) 0.7104(7) 0.043(2) Uani 1 d . . .
H9 H 0.5560 -0.2729 0.6632 0.051 Uiso 1 calc R . .
C22 C 0.0830(8) 0.0177(5) 0.8520(7) 0.051(2) Uani 1 d . . .
H22 H -0.0050 0.0047 0.8702 0.061 Uiso 1 calc R . .
C3 C 1.0172(9) 0.1299(4) 0.4666(7) 0.045(2) Uani 1 d . . .
H3 H 1.1110 0.1285 0.4538 0.054 Uiso 1 calc R . .
O2 O 0.7335(5) -0.0567(2) 0.7292(4) 0.0306(11) Uani 1 d . . .

loop_
_atom_site_aniso_label
_atom_site_aniso_U_11
_atom_site_aniso_U_22
_atom_site_aniso_U_33
_atom_site_aniso_U_23
_atom_site_aniso_U_13
_atom_site_aniso_U_12
Se 0.0348(5) 0.0472(5) 0.0413(5) -0.0103(4) -0.0095(4) 0.0039(4)
P2 0.0216(9) 0.0289(9) 0.0354(11) -0.0058(8) 0.0006(8) 0.0013(8)
P1 0.0210(9) 0.0290(9) 0.0340(11) 0.0003(8) -0.0016(8) 0.0014(8)
O 0.026(3) 0.036(3) 0.036(3) -0.003(2) 0.001(2) 0.007(2)
O1 0.023(2) 0.046(3) 0.035(3) 0.004(2) -0.005(2) -0.011(2)
C2 0.024(4) 0.025(3) 0.047(5) -0.002(3) 0.001(3) 0.000(3)
C15 0.031(4) 0.037(4) 0.045(5) 0.001(3) 0.011(3) 0.007(3)
N 0.021(3) 0.029(3) 0.025(3) -0.010(3) -0.002(3) 0.002(2)
C6 0.025(4) 0.049(5) 0.041(5) -0.001(4) 0.003(3) 0.005(4)
C13 0.025(4) 0.030(4) 0.044(4) -0.007(3) 0.007(3) -0.002(3)
C12 0.044(5) 0.032(4) 0.040(5) 0.003(3) 0.012(4) 0.008(3)
C24 0.048(5) 0.040(4) 0.035(4) -0.011(3) 0.010(4) -0.003(4)
C7 0.026(4) 0.029(4) 0.040(4) 0.005(3) -0.001(3) 0.008(3)
C21 0.034(4) 0.042(5) 0.061(6) -0.003(4) 0.006(4) -0.014(4)
C1 0.027(4) 0.030(4) 0.028(4) -0.002(3) 0.004(3) -0.007(3)
C20 0.042(5) 0.030(4) 0.044(5) -0.008(3) 0.005(4) -0.002(3)
C8 0.035(4) 0.032(4) 0.044(5) 0.001(3) 0.000(4) 0.004(3)
C16 0.043(5) 0.033(4) 0.045(5) -0.002(3) 0.008(4) -0.004(4)
C11 0.059(6) 0.037(5) 0.049(5) 0.008(4) 0.016(4) 0.006(4)
C14 0.025(4) 0.031(4) 0.052(5) -0.003(3) 0.003(4) -0.002(3)
C18 0.026(4) 0.039(4) 0.053(5) 0.000(4) -0.002(4) -0.011(3)
C19 0.027(4) 0.030(4) 0.043(4) 0.001(3) 0.003(3) 0.004(3)
C10 0.038(4) 0.037(4) 0.062(6) 0.008(4) 0.019(4) 0.003(4)
C4 0.061(6) 0.039(4) 0.044(5) 0.005(4) 0.019(4) -0.004(4)
C23 0.043(5) 0.054(5) 0.052(5) -0.004(4) 0.025(4) 0.005(4)
C17 0.036(4) 0.044(5) 0.056(5) -0.007(4) 0.009(4) -0.016(4)
C5 0.045(5) 0.044(5) 0.055(5) 0.014(4) 0.009(4) 0.005(4)
C9 0.037(4) 0.035(4) 0.056(5) -0.005(4) 0.009(4) 0.000(4)
C22 0.032(4) 0.056(5) 0.066(6) 0.007(5) 0.006(4) -0.004(4)
C3 0.040(5) 0.044(5) 0.054(5) -0.011(4) 0.018(4) -0.011(4)
O2 0.024(2) 0.028(2) 0.039(3) 0.007(2) 0.000(2) 0.001(2)

loop_
_atom_type_symbol
_atom_type_description
_atom_type_scat_dispersion_real
_atom_type_scat_dispersion_imag
_atom_type_scat_source
C C 0.0033 0.0016 'International Tables Vol C Tables 4.2.6.8 and 6.1.1.4'
H H 0.0000 0.0000 'International Tables Vol C Tables 4.2.6.8 and 6.1.1.4'
N N 0.0061 0.0033 'International Tables Vol C Tables 4.2.6.8 and 6.1.1.4'
O O 0.0106 0.0060 'International Tables Vol C Tables 4.2.6.8 and 6.1.1.4'
P P 0.1023 0.0942 'International Tables Vol C Tables 4.2.6.8 and 6.1.1.4'
Se Se -0.0929 2.2259 'International Tables Vol C Tables 4.2.6.8 and 6.1.1.4'

loop_
_geom_angle_atom_site_label_1
_geom_angle_atom_site_label_2
_geom_angle_atom_site_label_3
_geom_angle
_geom_angle_site_symmetry_1
_geom_angle_site_symmetry_3
_geom_angle_publ_flag
N P2 C19 104.0(3) . . ?
N P2 C13 103.3(3) . . ?
C19 P2 C13 105.3(3) . . ?
N P2 Se 114.5(2) . . ?
C19 P2 Se 114.4(3) . . ?
C13 P2 Se 114.0(2) . . ?
O P1 O2 115.5(3) . . ?
O P1 O1 113.9(3) . . ?
O2 P1 O1 97.5(3) . . ?
O P1 N 110.6(3) . . ?
O2 P1 N 108.0(3) . . ?
O1 P1 N 110.6(3) . . ?
C1 O1 P1 122.0(4) . . ?
C1 C2 C3 119.0(7) . . ?
C16 C15 C14 121.3(7) . . ?
P1 N P2 131.8(4) . . ?
C1 C6 C5 119.1(7) . . ?
C18 C13 C14 120.6(7) . . ?
C18 C13 P2 118.8(5) . . ?
C14 C13 P2 120.4(5) . . ?
C11 C12 C7 118.3(7) . . ?
C23 C24 C19 120.9(7) . . ?
C12 C7 C8 122.2(7) . . ?
C12 C7 O2 118.2(6) . . ?
C8 C7 O2 119.5(7) . . ?
C22 C21 C20 120.3(7) . . ?
C6 C1 C2 121.5(7) . . ?
C6 C1 O1 122.1(6) . . ?
C2 C1 O1 116.4(6) . . ?
C21 C20 C19 120.9(7) . . ?
C7 C8 C9 118.5(8) . . ?
C15 C16 C17 118.8(7) . . ?
C12 C11 C10 120.7(8) . . ?
C15 C14 C13 119.2(7) . . ?
C13 C18 C17 119.2(7) . . ?
C20 C19 C24 118.1(7) . . ?
C20 C19 P2 123.9(6) . . ?
C24 C19 P2 117.9(6) . . ?
C9 C10 C11 120.1(8) . . ?
C5 C4 C3 120.3(8) . . ?
C24 C23 C22 119.5(8) . . ?
C18 C17 C16 120.8(7) . . ?
C4 C5 C6 120.2(8) . . ?
C10 C9 C8 120.1(8) . . ?
C21 C22 C23 120.2(8) . . ?
C2 C3 C4 120.0(7) . . ?
C7 O2 P1 119.9(4) . . ?

loop_
_geom_bond_atom_site_label_1
_geom_bond_atom_site_label_2
_geom_bond_distance
_geom_bond_site_symmetry_2
_geom_bond_publ_flag
Se P2 2.089(2) . ?
P2 N 1.671(6) . ?
P2 C19 1.804(8) . ?
P2 C13 1.825(7) . ?
P1 O 1.473(5) . ?
P1 O2 1.571(5) . ?
P1 O1 1.585(5) . ?
P1 N 1.654(6) . ?
O1 C1 1.399(8) . ?
C2 C1 1.374(9) . ?
C2 C3 1.379(11) . ?
C15 C16 1.378(10) . ?
C15 C14 1.383(10) . ?
C6 C1 1.372(10) . ?
C6 C5 1.387(11) . ?
C13 C18 1.379(10) . ?
C13 C14 1.398(10) . ?
C12 C11 1.378(11) . ?
C12 C7 1.381(10) . ?
C24 C23 1.386(11) . ?
C24 C19 1.395(10) . ?
C7 C8 1.382(10) . ?
C7 O2 1.419(8) . ?
C21 C22 1.365(12) . ?
C21 C20 1.385(11) . ?
C20 C19 1.389(10) . ?
C8 C9 1.389(11) . ?
C16 C17 1.397(11) . ?
C11 C10 1.388(11) . ?
C18 C17 1.393(11) . ?
C10 C9 1.380(11) . ?
C4 C5 1.361(11) . ?
C4 C3 1.387(11) . ?
C23 C22 1.388(12) . ?

loop_
_geom_hbond_atom_site_label_D
_geom_hbond_atom_site_label_H
_geom_hbond_atom_site_label_A
_geom_hbond_distance_DH
_geom_hbond_distance_HA
_geom_hbond_distance_DA
_geom_hbond_angle_DHA
_geom_hbond_site_symmetry_A
N H0 O 0.81(7) 1.97(7) 2.743(7) 159(7) 3_656

loop_
_cod_related_entry_id
_cod_related_entry_database
_cod_related_entry_code
1 ChemSpider 30652863
